data_1518496
loop_
_publ_author_name
'Gra\&sl, C.'
'Bodensteiner, M.'
'Zabel, M.'
'Scheer, M.'

_publ_section_title
;
 Synthesis of arsenic-rich Asnligand complexes from yellow arsenic
;
_journal_issue 2
_journal_name_full 'Chem. Sci.'
_journal_page_first 1379
_journal_paper_doi 10.1039/C4SC03543G
_journal_volume 6
_journal_year 2015
_chemical_formula_moiety 'C34 H58 As4 Co2'
_chemical_formula_sum 'C34 H58 As4 Co2'
_chemical_formula_weight 884.34
_space_group_crystal_system monoclinic
_space_group_IT_number 14
_space_group_name_Hall '-P 2yn'
_space_group_name_H-M_alt 'P 1 21/n 1'
_symmetry_space_group_name_Hall '-P 2yn'
_symmetry_space_group_name_H-M 'P 1 21/n 1'
_atom_sites_solution_hydrogens difmap
_atom_sites_solution_primary direct
_audit_creation_date 2014-10-07
_audit_creation_method
;
Olex2 1.2-beta
(compiled 2014.09.19 svn.r3010 for OlexSys, GUI svn.r4874)
;
_audit_update_record
;
2014-10-10 deposited with the CCDC.
2014-12-05 downloaded from the CCDC.
;
_cell_angle_alpha 90
_cell_angle_beta 100.2700(10)
_cell_angle_gamma 90
_cell_formula_units_Z 2
_cell_length_a 8.43860(10)
_cell_length_b 13.76760(10)
_cell_length_c 16.02760(10)
_cell_measurement_reflns_used 14595
_cell_measurement_temperature 123(2)
_cell_measurement_theta_max 66.5503
_cell_measurement_theta_min 2.7917
_cell_volume 1832.24(3)
_computing_cell_refinement
;
CrysAlis RED, Oxford Diffraction Ltd.,
Version 1.171.32.30 (release 18-06-2008 CrysAlis171 .NET)
(compiled Jun 18 2008,17:52:12)
;
_computing_data_collection
;
CrysAlis CCD, Oxford Diffraction Ltd.,
Version 1.171.32.30 (release 18-06-2008 CrysAlis171 .NET)
(compiled Jun 18 2008,17:52:12)
;
_computing_data_reduction
;
CrysAlis RED, Oxford Diffraction Ltd.,
Version 1.171.32.30 (release 18-06-2008 CrysAlis171 .NET)
(compiled Jun 18 2008,17:52:12)
;
_computing_molecular_graphics 'Olex2 (Dolomanov et al., 2009)'
_computing_publication_material 'Olex2 (Dolomanov et al., 2009)'
_computing_structure_refinement 'ShelXL (Sheldrick, 2008)'
_computing_structure_solution 'SIR97 (Burla et al., 2007)'
_diffrn_ambient_temperature 123.0(2)
_diffrn_detector_area_resol_mean 10.5431
_diffrn_measured_fraction_theta_full 0.985
_diffrn_measured_fraction_theta_max 0.982
_diffrn_measurement_details
;
  1 omega  -14.00   39.00   1.0000    1.5000
omega____ theta____ kappa____ phi______ omega'___ theta'___ frames
    -       11.6137  -45.0000  300.0000    0.0000    0.0000 53

  2 omega  -86.00  -33.00   1.0000    1.5000
omega____ theta____ kappa____ phi______ omega'___ theta'___ frames
    -      -11.6137  -45.0000  150.0000    0.0000    0.0000 53

  3 omega  -37.00   16.00   1.0000    1.5000
omega____ theta____ kappa____ phi______ omega'___ theta'___ frames
    -      -11.6137  -45.0000  180.0000    0.0000    0.0000 53

  4 omega   33.00   86.00   1.0000    1.5000
omega____ theta____ kappa____ phi______ omega'___ theta'___ frames
    -       11.6137   45.0000  120.0000    0.0000    0.0000 53

  5 omega   10.00   63.00   1.0000    1.5000
omega____ theta____ kappa____ phi______ omega'___ theta'___ frames
    -      -11.6137   45.0000  300.0000    0.0000    0.0000 53

  6 omega  -37.00   16.00   1.0000    1.5000
omega____ theta____ kappa____ phi______ omega'___ theta'___ frames
    -      -11.6137  -45.0000  330.0000    0.0000    0.0000 53

  7 omega -115.00  -61.00   1.0000    7.2000
omega____ theta____ kappa____ phi______ omega'___ theta'___ frames
    -      -90.0000  109.0000  274.0000    0.0000    0.0000 54

  8 omega -118.00  -65.00   1.0000    7.2000
omega____ theta____ kappa____ phi______ omega'___ theta'___ frames
    -      -90.0000   45.0000  150.0000    0.0000    0.0000 53

  9 omega -178.00  -87.00   1.0000    7.2000
omega____ theta____ kappa____ phi______ omega'___ theta'___ frames
    -      -90.0000    0.0000  150.0000    0.0000    0.0000 91

 10 omega -111.00  -57.00   1.0000    7.2000
omega____ theta____ kappa____ phi______ omega'___ theta'___ frames
    -      -90.0000  100.0000  181.0000    0.0000    0.0000 54

 11 omega -124.00  -65.00   1.0000    7.2000
omega____ theta____ kappa____ phi______ omega'___ theta'___ frames
    -      -90.0000   77.0000   60.0000    0.0000    0.0000 59

 12 omega -124.00  -22.00   1.0000    7.2000
omega____ theta____ kappa____ phi______ omega'___ theta'___ frames
    -      -90.0000  129.0000   44.0000    0.0000    0.0000 102

 13 omega -118.00  -64.00   1.0000    7.2000
omega____ theta____ kappa____ phi______ omega'___ theta'___ frames
    -      -90.0000   45.0000    0.0000    0.0000    0.0000 54

 14 omega -117.00  -63.00   1.0000    7.2000
omega____ theta____ kappa____ phi______ omega'___ theta'___ frames
    -      -90.0000  115.0000   42.0000    0.0000    0.0000 54

 15 omega   69.00  127.00   1.0000    7.2000
omega____ theta____ kappa____ phi______ omega'___ theta'___ frames
    -       93.5000  -77.0000  180.0000    0.0000    0.0000 58

 16 omega    4.00   64.00   1.0000    7.2000
omega____ theta____ kappa____ phi______ omega'___ theta'___ frames
    -       93.5000    0.0000  150.0000    0.0000    0.0000 60

 17 omega   66.00  119.00   1.0000    7.2000
omega____ theta____ kappa____ phi______ omega'___ theta'___ frames
    -       93.5000   45.0000   30.0000    0.0000    0.0000 53

 18 omega   66.00  119.00   1.0000    7.2000
omega____ theta____ kappa____ phi______ omega'___ theta'___ frames
    -       93.5000   45.0000    0.0000    0.0000    0.0000 53

 19 omega   66.00  119.00   1.0000    7.2000
omega____ theta____ kappa____ phi______ omega'___ theta'___ frames
    -       93.5000   45.0000  270.0000    0.0000    0.0000 53

 20 omega   68.00  121.00   1.0000    7.2000
omega____ theta____ kappa____ phi______ omega'___ theta'___ frames
    -       93.5000  -45.0000  300.0000    0.0000    0.0000 53

 21 omega   68.00  121.00   1.0000    7.2000
omega____ theta____ kappa____ phi______ omega'___ theta'___ frames
    -       93.5000  -45.0000   60.0000    0.0000    0.0000 53

 22 omega   66.00  119.00   1.0000    7.2000
omega____ theta____ kappa____ phi______ omega'___ theta'___ frames
    -       93.5000   45.0000  120.0000    0.0000    0.0000 53

 23 omega   69.00  127.00   1.0000    7.2000
omega____ theta____ kappa____ phi______ omega'___ theta'___ frames
    -       93.5000  -77.0000   60.0000    0.0000    0.0000 58

 24 omega  115.00  168.00   1.0000    7.2000
omega____ theta____ kappa____ phi______ omega'___ theta'___ frames
    -       93.5000   45.0000   60.0000    0.0000    0.0000 53

 25 omega   69.00  127.00   1.0000    7.2000
omega____ theta____ kappa____ phi______ omega'___ theta'___ frames
    -       93.5000  -77.0000  270.0000    0.0000    0.0000 58

 26 omega   68.00  121.00   1.0000    7.2000
omega____ theta____ kappa____ phi______ omega'___ theta'___ frames
    -       93.5000  -45.0000  180.0000    0.0000    0.0000 53

 27 omega  114.00  172.00   1.0000    7.2000
omega____ theta____ kappa____ phi______ omega'___ theta'___ frames
    -       93.5000   77.0000   90.0000    0.0000    0.0000 58

 28 omega -178.00   -1.00   1.0000    7.2000
omega____ theta____ kappa____ phi______ omega'___ theta'___ frames
    -      -90.0000    0.0000  300.0000    0.0000    0.0000 177

 29 omega -178.00  -35.00   1.0000    7.2000
omega____ theta____ kappa____ phi______ omega'___ theta'___ frames
    -      -90.0000    0.0000  120.0000    0.0000    0.0000 143
;
_diffrn_measurement_device_type 'Oxford Diffraction Gemini Ultra'
_diffrn_orient_matrix_UB_11 0.1416408943
_diffrn_orient_matrix_UB_12 0.0486180910
_diffrn_orient_matrix_UB_13 -0.0326116319
_diffrn_orient_matrix_UB_21 0.0477434121
_diffrn_orient_matrix_UB_22 -0.0988439663
_diffrn_orient_matrix_UB_23 -0.0331241115
_diffrn_orient_matrix_UB_31 -0.1097538450
_diffrn_orient_matrix_UB_32 0.0197128366
_diffrn_orient_matrix_UB_33 -0.0858978425
_diffrn_radiation_monochromator mirror
_diffrn_radiation_type CuK\a
_diffrn_radiation_wavelength 1.54178
_diffrn_reflns_av_R_equivalents 0.0879
_diffrn_reflns_av_unetI/netI 0.0400
_diffrn_reflns_Laue_measured_fraction_full 0.985
_diffrn_reflns_Laue_measured_fraction_max 0.982
_diffrn_reflns_limit_h_max 9
_diffrn_reflns_limit_h_min -9
_diffrn_reflns_limit_k_max 16
_diffrn_reflns_limit_k_min -16
_diffrn_reflns_limit_l_max 17
_diffrn_reflns_limit_l_min -18
_diffrn_reflns_number 19971
_diffrn_reflns_point_group_measured_fraction_full 0.985
_diffrn_reflns_point_group_measured_fraction_max 0.982
_diffrn_reflns_theta_full 66.500
_diffrn_reflns_theta_max 66.683
_diffrn_reflns_theta_min 4.263
_diffrn_source 'Ultra (Cu) X-ray Source'
_exptl_absorpt_coefficient_mu 11.249
_exptl_absorpt_correction_T_max 1.00000
_exptl_absorpt_correction_T_min 0.23952
_exptl_absorpt_correction_type multi-scan
_exptl_absorpt_process_details
;
CrysAlis RED, Oxford Diffraction Ltd.,
Version 1.171.32.30 (release 18-06-2008 CrysAlis171 .NET)
(compiled Jun 18 2008,17:52:12)
Empirical absorption correction using spherical harmonics,
 implemented in SCALE3 ABSPACK scaling algorithm.
;
_exptl_crystal_colour green
_exptl_crystal_colour_primary green
_exptl_crystal_density_diffrn 1.603
_exptl_crystal_description block
_exptl_crystal_F_000 896
_exptl_crystal_recrystallization_method
'The material was recrystallised from a saturated hexane solution at -25 degree celsius.'
_exptl_crystal_size_max 0.226
_exptl_crystal_size_mid 0.121
_exptl_crystal_size_min 0.078
_refine_diff_density_max 0.900
_refine_diff_density_min -0.871
_refine_diff_density_rms 0.168
_refine_ls_extinction_method none
_refine_ls_goodness_of_fit_ref 1.052
_refine_ls_hydrogen_treatment noref
_refine_ls_matrix_type full
_refine_ls_number_parameters 181
_refine_ls_number_reflns 3181
_refine_ls_number_restraints 0
_refine_ls_restrained_S_all 1.052
_refine_ls_R_factor_all 0.0348
_refine_ls_R_factor_gt 0.0331
_refine_ls_shift/su_max 0.001
_refine_ls_shift/su_mean 0.000
_refine_ls_structure_factor_coef Fsqd
_refine_ls_weighting_details 'w=1/[\s^2^(Fo^2^)+(0.0705P)^2^] where P=(Fo^2^+2Fc^2^)/3'
_refine_ls_weighting_scheme calc
_refine_ls_wR_factor_gt 0.0915
_refine_ls_wR_factor_ref 0.0926
_reflns_Friedel_coverage 0.000
_reflns_number_gt 3018
_reflns_number_total 3181
_reflns_threshold_expression 'I > 2\s(I)'
_cod_data_source_file c4sc03543g1.cif
_cod_data_source_block 1
_cod_depositor_comments 'Adding full bibliography for 1518346--1518500.cif.'
_cod_database_code 1518496
_shelxl_version_number 2014/6
_shelx_space_group_comment
;
The symmetry employed for this shelxl refinement is uniquely defined
by the following loop, which should always be used as a source of
symmetry information in preference to the above space-group names.
They are only intended as comments.
;
_shelx_estimated_absorpt_t_max 0.474
_shelx_estimated_absorpt_t_min 0.185
_reflns_odcompleteness_completeness 99.17
_reflns_odcompleteness_iscentric 1
_reflns_odcompleteness_theta 64.99
_olex2_refinement_description
;
1. Others
 Fixed Uiso: H2(0.019) H5(0.019) H7A(0.049) H7B(0.049) H7C(0.049) H8A(0.047)
 H8B(0.047) H8C(0.047) H9A(0.04) H9B(0.04) H9C(0.04) H11A(0.031) H11B(0.031)
 H11C(0.031) H12A(0.035) H12B(0.035) H12C(0.035) H13A(0.031) H13B(0.031)
 H13C(0.031) H15A(0.038) H15B(0.038) H15C(0.038) H16A(0.042) H16B(0.042)
 H16C(0.042) H17A(0.043) H17B(0.043) H17C(0.043)
 Fixed X: H2(0.8755) H5(0.433999) H7A(0.766399) H7B(0.8762) H7C(0.9249)
 H8A(0.930499) H8B(0.8846) H8C(0.778) H9A(0.527) H9B(0.638) H9C(0.5308)
 H11A(0.8598) H11B(0.9649) H11C(0.981999) H12A(0.9192) H12B(0.7667)
 H12C(0.916399) H13A(0.622901) H13B(0.5863) H13C(0.741301) H15A(0.2432)
 H15B(0.223701) H15C(0.385) H16A(0.5021) H16B(0.3307) H16C(0.4773)
 H17A(0.277599) H17B(0.146) H17C(0.2087)
 Fixed Y: H2(0.1366) H5(0.154901) H7A(0.1749) H7B(0.084499) H7C(0.149301)
 H8A(0.0005) H8B(-0.063701) H8C(-0.0705) H9A(-0.027101) H9B(-0.026501)
 H9C(0.0665) H11A(0.169901) H11B(0.2662) H11C(0.2042) H12A(0.4091) H12B(0.4135)
 H12C(0.3451) H13A(0.275999) H13B(0.3708) H13C(0.3676) H15A(0.228901)
 H15B(0.3445) H15C(0.2946) H16A(0.426) H16B(0.446699) H16C(0.4084) H17A(0.2877)
 H17B(0.3169) H17C(0.2072)
 Fixed Z: H2(0.939899) H5(0.7908) H7A(0.7026) H7B(0.686399) H7C(0.7699)
 H8A(0.8606) H8B(0.776599) H8C(0.8495) H9A(0.7434) H9B(0.6722) H9C(0.6845)
 H11A(1.108101) H11B(1.1305) H11C(1.0481) H12A(1.0342) H12B(0.9589)
 H12C(0.9506) H13A(1.121101) H13B(1.063101) H13C(1.1369) H15A(0.986099)
 H15B(0.9877) H15C(1.036699) H16A(0.9437) H16B(0.8855) H16C(0.8435)
 H17A(0.777699) H17B(0.8338) H17C(0.8338)
;
_olex2_diffrn_ambient_temperature_device 'Oxford Cryosystems'
_olex2_exptl_crystal_mounting_method 'The crystal was mounted on a MITIGEN holder oil'
_olex2_submission_special_instructions 'No special instructions were received'

loop_
_space_group_symop_operation_xyz
'x, y, z'
'-x+1/2, y+1/2, -z+1/2'
'-x, -y, -z'
'x-1/2, -y-1/2, z-1/2'

loop_
_atom_site_label
_atom_site_type_symbol
_atom_site_fract_x
_atom_site_fract_y
_atom_site_fract_z
_atom_site_U_iso_or_equiv
_atom_site_adp_type
_atom_site_occupancy
_atom_site_site_symmetry_order
_atom_site_calc_flag
As1 As 0.70686(4) -0.02961(2) 1.04635(2) 0.02331(13) Uani 1 1 d
As2 As 0.53313(4) 0.07415(2) 1.09473(2) 0.02383(13) Uani 1 1 d
Co1 Co 0.56359(5) 0.08886(3) 0.94789(2) 0.01322(14) Uani 1 1 d
C1 C 0.6731(3) 0.11914(19) 0.84288(16) 0.0165(5) Uani 1 1 d
C2 C 0.7683(3) 0.15578(18) 0.91832(15) 0.0156(5) Uani 1 1 d
C3 C 0.6792(3) 0.22562(18) 0.95764(15) 0.0148(5) Uani 1 1 d
C4 C 0.5203(3) 0.23176(18) 0.90485(15) 0.0155(5) Uani 1 1 d
C5 C 0.5221(3) 0.16576(18) 0.83556(15) 0.0152(5) Uani 1 1 d
C6 C 0.7345(4) 0.0548(2) 0.77777(17) 0.0216(6) Uani 1 1 d
C7 C 0.8341(4) 0.1219(2) 0.7297(2) 0.0325(7) Uani 1 1 d
C8 C 0.8414(4) -0.0272(2) 0.81987(19) 0.0314(7) Uani 1 1 d
C9 C 0.5949(4) 0.0132(2) 0.71368(17) 0.0257(6) Uani 1 1 d
C10 C 0.7719(3) 0.28688(18) 1.03105(15) 0.0172(5) Uani 1 1 d
C11 C 0.9068(3) 0.2262(2) 1.08428(16) 0.0205(5) Uani 1 1 d
C12 C 0.8507(4) 0.3714(2) 0.98989(17) 0.0229(6) Uani 1 1 d
C13 C 0.6716(3) 0.32930(19) 1.09377(16) 0.0203(5) Uani 1 1 d
C14 C 0.3751(3) 0.29915(19) 0.90625(16) 0.0194(6) Uani 1 1 d
C15 C 0.3000(3) 0.2909(2) 0.98644(18) 0.0244(6) Uani 1 1 d
C16 C 0.4260(4) 0.4048(2) 0.8935(2) 0.0274(6) Uani 1 1 d
C17 C 0.2396(4) 0.2756(2) 0.83100(19) 0.0281(6) Uani 1 1 d
H2 H 0.8755 0.1366 0.9399 0.019 Uiso 1 1 d
H5 H 0.4340 0.1549 0.7908 0.019 Uiso 1 1 d
H7A H 0.7664 0.1749 0.7026 0.049 Uiso 1 1 d
H7B H 0.8762 0.0845 0.6864 0.049 Uiso 1 1 d
H7C H 0.9249 0.1493 0.7699 0.049 Uiso 1 1 d
H8A H 0.9305 0.0005 0.8606 0.047 Uiso 1 1 d
H8B H 0.8846 -0.0637 0.7766 0.047 Uiso 1 1 d
H8C H 0.7780 -0.0705 0.8495 0.047 Uiso 1 1 d
H9A H 0.5270 -0.0271 0.7434 0.040 Uiso 1 1 d
H9B H 0.6380 -0.0265 0.6722 0.040 Uiso 1 1 d
H9C H 0.5308 0.0665 0.6845 0.040 Uiso 1 1 d
H11A H 0.8598 0.1699 1.1081 0.031 Uiso 1 1 d
H11B H 0.9649 0.2662 1.1305 0.031 Uiso 1 1 d
H11C H 0.9820 0.2042 1.0481 0.031 Uiso 1 1 d
H12A H 0.9192 0.4091 1.0342 0.035 Uiso 1 1 d
H12B H 0.7667 0.4135 0.9589 0.035 Uiso 1 1 d
H12C H 0.9164 0.3451 0.9506 0.035 Uiso 1 1 d
H13A H 0.6229 0.2760 1.1211 0.031 Uiso 1 1 d
H13B H 0.5863 0.3708 1.0631 0.031 Uiso 1 1 d
H13C H 0.7413 0.3676 1.1369 0.031 Uiso 1 1 d
H15A H 0.2432 0.2289 0.9861 0.038 Uiso 1 1 d
H15B H 0.2237 0.3445 0.9877 0.038 Uiso 1 1 d
H15C H 0.3850 0.2946 1.0367 0.038 Uiso 1 1 d
H16A H 0.5021 0.4260 0.9437 0.042 Uiso 1 1 d
H16B H 0.3307 0.4467 0.8855 0.042 Uiso 1 1 d
H16C H 0.4773 0.4084 0.8435 0.042 Uiso 1 1 d
H17A H 0.2776 0.2877 0.7777 0.043 Uiso 1 1 d
H17B H 0.1460 0.3169 0.8338 0.043 Uiso 1 1 d
H17C H 0.2087 0.2072 0.8338 0.043 Uiso 1 1 d

loop_
_atom_site_aniso_label
_atom_site_aniso_U_11
_atom_site_aniso_U_22
_atom_site_aniso_U_33
_atom_site_aniso_U_23
_atom_site_aniso_U_13
_atom_site_aniso_U_12
As1 0.0200(2) 0.0199(2) 0.0271(2) 0.01021(11) -0.00349(13) -0.00355(11)
As2 0.0425(2) 0.0160(2) 0.01315(18) -0.00170(10) 0.00517(14) -0.01015(12)
Co1 0.0177(3) 0.0106(2) 0.0111(2) 0.00074(14) 0.00166(17) -0.00050(16)
C1 0.0186(14) 0.0156(12) 0.0155(12) 0.0012(10) 0.0037(10) -0.0014(10)
C2 0.0147(13) 0.0165(12) 0.0161(12) 0.0008(9) 0.0040(9) 0.0000(10)
C3 0.0181(13) 0.0135(12) 0.0129(11) 0.0019(9) 0.0036(9) -0.0013(10)
C4 0.0200(14) 0.0116(11) 0.0151(12) 0.0022(9) 0.0033(9) -0.0020(10)
C5 0.0193(13) 0.0145(12) 0.0116(11) 0.0017(9) 0.0018(9) -0.0010(10)
C6 0.0260(15) 0.0231(13) 0.0168(13) -0.0028(11) 0.0062(11) 0.0034(12)
C7 0.0350(18) 0.0368(17) 0.0304(16) -0.0048(13) 0.0188(13) -0.0048(14)
C8 0.0347(18) 0.0318(17) 0.0268(15) -0.0070(12) 0.0033(13) 0.0131(13)
C9 0.0352(17) 0.0259(14) 0.0158(13) -0.0055(11) 0.0040(11) 0.0031(12)
C10 0.0222(14) 0.0138(12) 0.0150(12) -0.0010(9) 0.0018(10) -0.0035(10)
C11 0.0212(14) 0.0207(13) 0.0176(13) -0.0011(10) -0.0014(10) -0.0034(11)
C12 0.0259(15) 0.0188(13) 0.0234(13) 0.0012(11) 0.0029(11) -0.0073(11)
C13 0.0285(15) 0.0165(13) 0.0153(12) -0.0039(9) 0.0024(10) -0.0017(11)
C14 0.0221(14) 0.0154(13) 0.0201(13) -0.0003(10) 0.0020(10) 0.0054(10)
C15 0.0220(15) 0.0263(15) 0.0263(14) -0.0038(11) 0.0082(11) 0.0032(11)
C16 0.0365(18) 0.0160(14) 0.0293(15) 0.0051(11) 0.0047(12) 0.0074(12)
C17 0.0251(16) 0.0249(15) 0.0311(16) -0.0018(12) -0.0032(12) 0.0087(12)

loop_
_atom_type_symbol
_atom_type_description
_atom_type_scat_dispersion_real
_atom_type_scat_dispersion_imag
_atom_type_scat_source
C C 0.0180 0.0090 'International Tables Vol C Tables 4.2.6.8 and 6.1.1.4'
H H 0.0000 0.0000 'International Tables Vol C Tables 4.2.6.8 and 6.1.1.4'
As As -0.9300 1.0050 'International Tables Vol C Tables 4.2.6.8 and 6.1.1.4'
Co Co -2.3650 3.6140 'International Tables Vol C Tables 4.2.6.8 and 6.1.1.4'

loop_
_geom_angle_atom_site_label_1
_geom_angle_atom_site_label_2
_geom_angle_atom_site_label_3
_geom_angle
_geom_angle_site_symmetry_1
_geom_angle_site_symmetry_3
As2 As1 As2 89.747(13) . 3_657
As2 As1 Co1 61.687(14) . .
As2 As1 Co1 62.240(14) . 3_657
Co1 As1 As2 54.810(12) . 3_657
Co1 As1 As2 54.207(12) 3_657 3_657
Co1 As1 Co1 83.616(17) . 3_657
As1 As2 As1 90.253(13) . 3_657
As1 As2 Co1 62.327(14) . .
As1 As2 Co1 62.119(14) . 3_657
Co1 As2 As1 54.861(13) . 3_657
Co1 As2 As1 54.544(12) 3_657 3_657
Co1 As2 Co1 83.861(17) . 3_657
As1 Co1 As1 96.384(17) . 3_657
As1 Co1 As2 70.645(15) . 3_657
As1 Co1 As2 55.642(14) 3_657 3_657
As2 Co1 As1 55.987(14) . .
As2 Co1 As1 70.931(15) . 3_657
As2 Co1 As2 96.137(17) . 3_657
C1 Co1 As1 130.11(7) . 3_657
C1 Co1 As1 114.42(7) . .
C1 Co1 As2 158.95(8) . .
C1 Co1 As2 97.53(7) . 3_657
C1 Co1 C3 67.63(10) . .
C2 Co1 As1 166.95(7) . 3_657
C2 Co1 As1 96.17(7) . .
C2 Co1 As2 126.24(7) . 3_657
C2 Co1 As2 119.58(7) . .
C2 Co1 C1 39.64(10) . .
C2 Co1 C3 39.93(10) . .
C2 Co1 C4 67.26(10) . .
C3 Co1 As1 112.30(7) . .
C3 Co1 As1 135.83(7) . 3_657
C3 Co1 As2 97.48(7) . .
C3 Co1 As2 164.95(7) . 3_657
C4 Co1 As1 102.52(7) . 3_657
C4 Co1 As1 151.57(7) . .
C4 Co1 As2 137.76(7) . 3_657
C4 Co1 As2 110.85(7) . .
C4 Co1 C1 68.03(10) . .
C4 Co1 C3 40.45(10) . .
C5 Co1 As1 100.96(7) . 3_657
C5 Co1 As1 153.65(7) . .
C5 Co1 As2 103.36(7) . 3_657
C5 Co1 As2 149.31(7) . .
C5 Co1 C1 39.64(10) . .
C5 Co1 C2 66.03(10) . .
C5 Co1 C3 67.15(10) . .
C5 Co1 C4 40.42(10) . .
C2 C1 Co1 69.59(14) . .
C2 C1 C6 125.3(2) . .
C5 C1 Co1 68.76(14) . .
C5 C1 C2 105.9(2) . .
C5 C1 C6 128.1(2) . .
C6 C1 Co1 133.09(19) . .
C1 C2 Co1 70.77(15) . .
C1 C2 C3 110.5(2) . .
C3 C2 Co1 71.08(14) . .
C2 C3 Co1 68.99(14) . .
C2 C3 C4 106.5(2) . .
C2 C3 C10 117.9(2) . .
C4 C3 Co1 69.11(14) . .
C4 C3 C10 134.5(2) . .
C10 C3 Co1 135.08(17) . .
C3 C4 Co1 70.45(14) . .
C3 C4 C14 132.8(2) . .
C5 C4 Co1 68.62(14) . .
C5 C4 C3 106.1(2) . .
C5 C4 C14 120.7(2) . .
C14 C4 Co1 130.81(18) . .
C1 C5 Co1 71.60(14) . .
C1 C5 C4 110.9(2) . .
C4 C5 Co1 70.96(14) . .
C1 C6 C7 106.0(2) . .
C1 C6 C9 111.2(2) . .
C8 C6 C1 111.9(2) . .
C8 C6 C7 109.4(3) . .
C8 C6 C9 110.1(2) . .
C9 C6 C7 108.1(2) . .
C3 C10 C12 106.5(2) . .
C11 C10 C3 110.5(2) . .
C11 C10 C12 108.2(2) . .
C13 C10 C3 116.2(2) . .
C13 C10 C11 106.4(2) . .
C13 C10 C12 108.8(2) . .
C4 C14 C16 109.0(2) . .
C4 C14 C17 110.0(2) . .
C15 C14 C4 114.6(2) . .
C15 C14 C16 110.3(2) . .
C15 C14 C17 106.3(2) . .
C16 C14 C17 106.3(2) . .

loop_
_geom_bond_atom_site_label_1
_geom_bond_atom_site_label_2
_geom_bond_distance
_geom_bond_site_symmetry_2
As1 As2 2.2795(5) .
As1 As2 2.8209(4) 3_657
As1 Co1 2.4408(5) 3_657
As1 Co1 2.4355(5) .
As2 As1 2.8210(4) 3_657
As2 Co1 2.4211(5) .
As2 Co1 2.4435(5) 3_657
Co1 As1 2.4408(5) 3_657
Co1 As2 2.4435(5) 3_657
Co1 C1 2.101(2) .
Co1 C2 2.086(3) .
Co1 C3 2.114(3) .
Co1 C4 2.095(3) .
Co1 C5 2.064(2) .
C1 C2 1.420(4) .
C1 C5 1.413(4) .
C1 C6 1.528(4) .
C2 C3 1.434(4) .
C3 C4 1.455(4) .
C3 C10 1.543(3) .
C4 C5 1.437(3) .
C4 C14 1.540(4) .
C6 C7 1.545(4) .
C6 C8 1.525(4) .
C6 C9 1.529(4) .
C10 C11 1.541(4) .
C10 C12 1.545(4) .
C10 C13 1.540(4) .
C14 C15 1.535(4) .
C14 C16 1.540(4) .
C14 C17 1.541(4) .
